data_1566712
loop_
_publ_author_name
'Li, Ruiping'
'Barel, Nitsan'
'Subramaniyan, Vasudevan'
'Cohen, Orit'
'Tibika, Fran\,coise'
'Tulchinsky, Yuri'

_publ_section_title
;
 Sulfonium cations as versatile strongly \p-acidic ligands
;
_journal_name_full 'Chemical Science'
_journal_paper_doi 10.1039/D2SC00588C
_journal_year 2022
_chemical_formula_moiety 'C42 H32 F P2 S, C F3 O3 S'
_chemical_formula_sum 'C43 H32 F4 O3 P2 S2'
_chemical_formula_weight 798.74
_space_group_crystal_system monoclinic
_space_group_IT_number 14
_space_group_name_Hall '-P 2yn'
_space_group_name_H-M_alt 'P 1 21/n 1'
_atom_sites_solution_hydrogens geom
_atom_sites_solution_primary dual
_audit_creation_date 2021-10-25
_audit_creation_method
;
Olex2 1.5-alpha
(compiled 2021.10.07 svn.r9718050b for OlexSys, GUI svn.r6410)
;
_audit_update_record
;
2021-11-02 deposited with the CCDC.	2022-03-14 downloaded from the CCDC.
;
_cell_angle_alpha 90
_cell_angle_beta 119.324(2)
_cell_angle_gamma 90
_cell_formula_units_Z 4
_cell_length_a 12.4956(2)
_cell_length_b 28.0310(4)
_cell_length_c 12.6611(2)
_cell_measurement_reflns_used 42465
_cell_measurement_temperature 294(1)
_cell_measurement_theta_max 32.4520
_cell_measurement_theta_min 2.0100
_cell_volume 3866.48(13)
_computing_cell_refinement 'CrysAlisPro 1.171.41.93a (Rigaku OD, 2020)'
_computing_data_collection 'CrysAlisPro 1.171.41.93a (Rigaku OD, 2020)'
_computing_data_reduction 'CrysAlisPro 1.171.41.93a (Rigaku OD, 2020)'
_computing_molecular_graphics 'Olex2 1.5-alpha (Dolomanov et al., 2009)'
_computing_publication_material 'Olex2 1.5-alpha (Dolomanov et al., 2009)'
_computing_structure_refinement 'SHELXL 2018/3 (Sheldrick, 2015)'
_computing_structure_solution 'SHELXT  (Sheldrick, 2015)'
_diffrn_ambient_temperature 294.15
_diffrn_detector_area_resol_mean 10.0000
_diffrn_detector_type HyPix
_diffrn_measured_fraction_theta_full 0.999
_diffrn_measured_fraction_theta_max 0.999
_diffrn_measurement_details
;
List of Runs (angles in degrees, time in seconds):

  # Type    Start    End  Width  t~exp~   \w     \q     \k     \f   Frames
#--------------------------------------------------------------------------
  1  \w      3.00  49.00   0.50   49.00    --    8.37-112.00  51.00   92
  2  \w    -84.00   3.00   0.50   49.00    --   -9.62 -30.00 -13.00  174
  3  \w    -22.00  65.00   0.50   49.00    --   -9.62  30.00 147.00  174
  4  \w     -6.00  81.00   0.50   49.00    --    8.37  57.00 -90.00  174
  5  \w    -23.00  42.00   0.50   49.00    --    8.37 -99.00  90.00  130
  6  \w     -4.00  82.00   0.50   49.00    --    8.37  37.00   0.00  172
  7  \w    -66.00   5.00   0.50   49.00    --    8.37 -19.00 -60.00  142
  8  \w    -23.00  24.00   0.50   49.00    --   -9.62 -99.00 120.00   94
  9  \w    -85.00   3.00   0.50   49.00    --   -9.62 -19.00  60.00  176
 10  \w    -23.00  11.00   0.50   49.00    --   -9.62 -99.00-180.00   68
 11  \w    -32.00  63.00   0.50   49.00    --   -9.62  77.00-150.00  190
;
_diffrn_measurement_device 'four-circle diffractometer'
_diffrn_measurement_device_type 'XtaLAB Synergy, Single source at offset/far, HyPix'
_diffrn_measurement_method '\w scans'
_diffrn_radiation_type MoK\a
_diffrn_radiation_wavelength 0.71073
_diffrn_reflns_av_R_equivalents 0.0628
_diffrn_reflns_av_unetI/netI 0.0219
_diffrn_reflns_Laue_measured_fraction_full 0.999
_diffrn_reflns_Laue_measured_fraction_max 0.999
_diffrn_reflns_limit_h_max 14
_diffrn_reflns_limit_h_min -14
_diffrn_reflns_limit_k_max 33
_diffrn_reflns_limit_k_min -33
_diffrn_reflns_limit_l_max 15
_diffrn_reflns_limit_l_min -14
_diffrn_reflns_number 84590
_diffrn_reflns_point_group_measured_fraction_full 0.999
_diffrn_reflns_point_group_measured_fraction_max 0.999
_diffrn_reflns_theta_full 24.999
_diffrn_reflns_theta_max 24.999
_diffrn_reflns_theta_min 2.006
_exptl_absorpt_coefficient_mu 0.280
_exptl_absorpt_correction_T_max 1.00000
_exptl_absorpt_correction_T_min 0.41963
_exptl_absorpt_correction_type multi-scan
_exptl_absorpt_process_details
;
CrysAlisPro 1.171.41.93a (Rigaku Oxford Diffraction, 2020)
Empirical absorption correction using spherical harmonics,
implemented in SCALE3 ABSPACK scaling algorithm.
;
_exptl_crystal_colour colourless
_exptl_crystal_colour_primary colourless
_exptl_crystal_density_diffrn 1.372
_exptl_crystal_description block
_exptl_crystal_F_000 1648
_exptl_crystal_size_max 0.287
_exptl_crystal_size_mid 0.176
_exptl_crystal_size_min 0.085
_refine_diff_density_max 1.069
_refine_diff_density_min -1.342
_refine_diff_density_rms 0.115
_refine_ls_extinction_method none
_refine_ls_goodness_of_fit_ref 1.987
_refine_ls_hydrogen_treatment constr
_refine_ls_matrix_type full
_refine_ls_number_parameters 458
_refine_ls_number_reflns 6794
_refine_ls_number_restraints 186
_refine_ls_restrained_S_all 2.002
_refine_ls_R_factor_all 0.1156
_refine_ls_R_factor_gt 0.1103
_refine_ls_shift/su_max 0.000
_refine_ls_shift/su_mean 0.000
_refine_ls_structure_factor_coef Fsqd
_refine_ls_weighting_details 'w=1/[\s^2^(Fo^2^)+(0.2000P)^2^] where P=(Fo^2^+2Fc^2^)/3'
_refine_ls_weighting_scheme calc
_refine_ls_wR_factor_gt 0.3948
_refine_ls_wR_factor_ref 0.4059
_reflns_Friedel_coverage 0.000
_reflns_number_gt 6192
_reflns_number_total 6794
_reflns_threshold_expression 'I > 2\s(I)'
_twin_special_details
;
Component 2 rotated by -179.9544\% 
around [1.00 0.00 -0.00] (reciprocal) or [0.90 0.00 0.43] (direct)
;
_cod_data_source_file d2sc00588c2.cif
_cod_data_source_block 4b_OTf
_cod_original_cell_volume 3866.48(12)
_cod_database_code 1566712
_shelx_shelxl_version_number 2018/3
_shelx_space_group_comment
;
The symmetry employed for this shelxl refinement is uniquely defined
by the following loop, which should always be used as a source of
symmetry information in preference to the above space-group names.
They are only intended as comments.
;
_olex2_refinement_description
;
1. Fixed Uiso
 At 1.2 times of:
  All C(H) groups
2. Restrained distances
 C43-F2 \\sim C43-F3 \\sim C43-F4
 with sigma of 0.02
 F2-F3 \\sim F3-F4 \\sim F4-F2
 with sigma of 0.04
 C43-O2 \\sim C43-O3 \\sim C43-O1
 with sigma of 0.04
 S2-F2 \\sim S2-F3 \\sim S2-F4
 with sigma of 0.04
 S2-O2 \\sim S2-O3 \\sim S2-O1
 with sigma of 0.02
 O2-O3 \\sim O3-O1 \\sim O2-O1
 with sigma of 0.04
 F3-F4 \\sim F3A-F1A
 with sigma of 0.04
 C43-F4 \\sim C43A-F1A
 with sigma of 0.02
 C43-S2 \\sim C43A-S2A
 with sigma of 0.02
 C43-F2 \\sim C43A-F2A
 with sigma of 0.02
 C43-F3 \\sim C43A-F3A
 with sigma of 0.02
 F2-S2 \\sim F2A-S2A
 with sigma of 0.04
 O2-O3 \\sim O2A-O3A
 with sigma of 0.04
 S2-O2 \\sim S2A-O2A
 with sigma of 0.02
 S2-O3 \\sim S2A-O3A
 with sigma of 0.02
 S2-O1 \\sim S2A-O1A
 with sigma of 0.02
 F2-F3 \\sim F2A-F3A
 with sigma of 0.04
 F2-F4 \\sim F2A-F1A
 with sigma of 0.04
 F3-S2 \\sim F3A-S2A
 with sigma of 0.04
 F4-S2 \\sim F1A-S2A
 with sigma of 0.04
 O2-O1 \\sim O2A-O1A
 with sigma of 0.04
 C43-O2 \\sim C43A-O2A
 with sigma of 0.04
 C43-O3 \\sim C43A-O3A
 with sigma of 0.04
 C43-O1 \\sim C43A-O1A
 with sigma of 0.04
 O3-O1 \\sim O3A-O1A
 with sigma of 0.04
3. Uiso/Uaniso restraints and constraints
C43 \\sim F2 \\sim F3 \\sim F4 \\sim S2 \\sim O2 \\sim O3 \\sim O1: within 2A
with sigma of 0.04 and sigma for terminal atoms of 0.08 within 2A
Uanis(F2A) = Uanis(F3A) = Uanis(C43A) = Uanis(F1A) = Uanis(O1A) = Uanis(O2A) =
Uanis(O3A) = Uanis(F4) = Uanis(C43) = Uanis(F2) = Uanis(F3) = Uanis(O2) =
Uanis(O3) = Uanis(O1)
Uanis(S2A) = Uanis(S2)
4. Rigid body (RIGU) restrains
 C43, F2, F3, F4, S2, O2, O3, O1
 with sigma for 1-2 distances of 0.004 and sigma for 1-3 distances of 0.004
5. Others
 Sof(F3A)=Sof(C43A)=Sof(F1A)=Sof(S2A)=Sof(O1A)=Sof(O2A)=Sof(O3A)=Sof(F2A)=1-
 FVAR(1)
 Sof(C43)=Sof(F2)=Sof(F3)=Sof(F4)=Sof(S2)=Sof(O2)=Sof(O3)=Sof(O1)=FVAR(1)
6.a Free rotating group:
 C43(F2,F3,F4,S2,O2,O3,O1)
6.b Aromatic/amide H refined with riding coordinates:
 C15(H15), C14(H14), C16(H16), C17(H17), C29(H29), C28(H28), C26(H26),
 C42(H42), C20(H20), C2(H2), C38(H38), C8(H8), C27(H27), C6(H6), C32(H32),
 C41(H41), C40(H40), C12(H12), C36(H36), C10(H10), C35(H35), C39(H39), C9(H9),
 C4(H4), C34(H34), C33(H33), C5(H5), C11(H11), C3(H3), C21(H21), C23(H23),
 C22(H22)
;
_olex2_submission_special_instructions 'No special instructions were received'
_oxdiff_exptl_absorpt_empirical_details
;
Empirical correction (ABSPACK) includes:
- Absorption correction using spherical harmonics
- Frame scaling
;

loop_
_space_group_symop_operation_xyz
'x, y, z'
'-x+1/2, y+1/2, -z+1/2'
'-x, -y, -z'
'x-1/2, -y-1/2, z-1/2'

loop_
_atom_site_label
_atom_site_type_symbol
_atom_site_fract_x
_atom_site_fract_y
_atom_site_fract_z
_atom_site_U_iso_or_equiv
_atom_site_adp_type
_atom_site_occupancy
_atom_site_site_symmetry_order
_atom_site_calc_flag
_atom_site_refinement_flags_posn
_atom_site_refinement_flags_adp
_atom_site_refinement_flags_occupancy
_atom_site_disorder_assembly
_atom_site_disorder_group
S1 S 0.67251(9) 0.36150(3) 0.46743(9) 0.0440(4) Uani 1 1 d . . . . .
P1 P 0.39855(10) 0.33843(4) 0.36962(10) 0.0485(4) Uani 1 1 d . . . . .
P2 P 0.68836(10) 0.29650(4) 0.28495(10) 0.0498(4) Uani 1 1 d . . . . .
F1 F 0.8296(4) 0.33253(13) 0.7101(3) 0.0883(11) Uani 1 1 d . . . . .
C13 C 0.4412(4) 0.38607(14) 0.2974(3) 0.0425(9) Uani 1 1 d . . . . .
C18 C 0.5654(4) 0.39680(14) 0.3434(3) 0.0438(9) Uani 1 1 d . . . . .
C30 C 0.8239(4) 0.33193(15) 0.3853(4) 0.0499(10) Uani 1 1 d . . . . .
C37 C 0.6974(4) 0.29682(17) 0.1458(4) 0.0532(10) Uani 1 1 d . . . . .
C1 C 0.3711(4) 0.37211(17) 0.4787(4) 0.0523(10) Uani 1 1 d . . . . .
C7 C 0.2458(4) 0.32211(16) 0.2499(4) 0.0491(10) Uani 1 1 d . . . . .
C25 C 0.8138(4) 0.36460(14) 0.4614(4) 0.0468(9) Uani 1 1 d . . . . .
C19 C 0.7023(4) 0.39581(16) 0.5967(4) 0.0499(10) Uani 1 1 d . . . . .
C31 C 0.7263(4) 0.23581(17) 0.3403(4) 0.0537(11) Uani 1 1 d . . . . .
C15 C 0.3996(5) 0.44637(17) 0.1462(4) 0.0612(12) Uani 1 1 d . . . . .
H15 H 0.342867 0.463287 0.078635 0.073 Uiso 1 1 calc R U . . .
C14 C 0.3591(4) 0.41188(17) 0.1969(4) 0.0552(11) Uani 1 1 d . . . . .
H14 H 0.275455 0.405969 0.162786 0.066 Uiso 1 1 calc R U . . .
C16 C 0.5225(5) 0.45582(17) 0.1946(4) 0.0608(12) Uani 1 1 d . . . . .
H16 H 0.548634 0.478987 0.159685 0.073 Uiso 1 1 calc R U . . .
C17 C 0.6068(4) 0.43111(16) 0.2944(4) 0.0568(11) Uani 1 1 d . . . . .
H17 H 0.690269 0.437432 0.328226 0.068 Uiso 1 1 calc R U . . .
C29 C 0.9365(5) 0.33113(18) 0.3855(5) 0.0593(12) Uani 1 1 d . . . . .
H29 H 0.948630 0.309496 0.336603 0.071 Uiso 1 1 calc R U . . .
C28 C 1.0282(4) 0.36201(19) 0.4571(5) 0.0636(13) Uani 1 1 d . . . . .
H28 H 1.101913 0.360844 0.455780 0.076 Uiso 1 1 calc R U . . .
C26 C 0.9042(4) 0.39670(17) 0.5339(4) 0.0583(11) Uani 1 1 d . . . . .
H26 H 0.892181 0.418591 0.582263 0.070 Uiso 1 1 calc R U . . .
C42 C 0.6855(5) 0.3412(2) 0.0898(5) 0.0674(13) Uani 1 1 d . . . . .
H42 H 0.685750 0.369080 0.129912 0.081 Uiso 1 1 calc R U . . .
C20 C 0.6508(5) 0.43873(18) 0.5938(5) 0.0631(12) Uani 1 1 d . . . . .
H20 H 0.599666 0.452993 0.519418 0.076 Uiso 1 1 calc R U . . .
C2 C 0.4064(5) 0.3483(3) 0.5889(4) 0.0736(15) Uani 1 1 d . . . . .
H2 H 0.439981 0.317808 0.602514 0.088 Uiso 1 1 calc R U . . .
C38 C 0.6987(5) 0.25535(18) 0.0862(4) 0.0604(11) Uani 1 1 d . . . . .
H38 H 0.705674 0.225758 0.122245 0.072 Uiso 1 1 calc R U . . .
C8 C 0.1370(4) 0.3421(2) 0.2301(5) 0.0649(13) Uani 1 1 d . . . . .
H8 H 0.137696 0.366534 0.280133 0.078 Uiso 1 1 calc R U . . .
C24 C 0.7797(5) 0.3753(2) 0.7090(5) 0.0684(13) Uani 1 1 d . . . . .
C27 C 1.0156(4) 0.39465(19) 0.5309(5) 0.0627(12) Uani 1 1 d . . . . .
H27 H 1.079683 0.415223 0.578469 0.075 Uiso 1 1 calc R U . . .
C6 C 0.3261(5) 0.4176(2) 0.4645(5) 0.0658(13) Uani 1 1 d . . . . .
H6 H 0.303871 0.433711 0.392468 0.079 Uiso 1 1 calc R U . . .
C32 C 0.8408(5) 0.2189(2) 0.4259(5) 0.0671(13) Uani 1 1 d . . . . .
H32 H 0.907531 0.239505 0.461977 0.081 Uiso 1 1 calc R U . . .
C41 C 0.6736(6) 0.3438(3) -0.0226(6) 0.0841(17) Uani 1 1 d . . . . .
H41 H 0.664869 0.373263 -0.059567 0.101 Uiso 1 1 calc R U . . .
C40 C 0.6745(5) 0.3013(3) -0.0841(5) 0.0821(18) Uani 1 1 d . . . . .
H40 H 0.664841 0.303121 -0.161602 0.099 Uiso 1 1 calc R U . . .
C12 C 0.2408(5) 0.28422(19) 0.1749(5) 0.0713(14) Uani 1 1 d . . . . .
H12 H 0.312873 0.269459 0.187746 0.086 Uiso 1 1 calc R U . . .
C36 C 0.6294(5) 0.2035(2) 0.2948(5) 0.0753(16) Uani 1 1 d . . . . .
H36 H 0.550701 0.214284 0.241071 0.090 Uiso 1 1 calc R U . . .
C10 C 0.0253(6) 0.2898(2) 0.0632(6) 0.0809(17) Uani 1 1 d . . . . .
H10 H -0.049017 0.279452 -0.000730 0.097 Uiso 1 1 calc R U . . .
C35 C 0.6463(7) 0.1571(2) 0.3264(5) 0.0862(19) Uani 1 1 d . . . . .
H35 H 0.580731 0.135874 0.291579 0.103 Uiso 1 1 calc R U . . .
C39 C 0.6894(6) 0.2584(2) -0.0297(5) 0.0796(16) Uani 1 1 d . . . . .
H39 H 0.693596 0.230845 -0.068438 0.096 Uiso 1 1 calc R U . . .
C9 C 0.0258(5) 0.3260(2) 0.1356(5) 0.0762(16) Uani 1 1 d . . . . .
H9 H -0.047579 0.339854 0.121917 0.091 Uiso 1 1 calc R U . . .
C4 C 0.3420(5) 0.4161(3) 0.6579(5) 0.0802(17) Uani 1 1 d . . . . .
H4 H 0.328804 0.430722 0.716522 0.096 Uiso 1 1 calc R U . . .
C34 C 0.7611(7) 0.1412(2) 0.4103(5) 0.0822(18) Uani 1 1 d . . . . .
H34 H 0.773066 0.109415 0.434207 0.099 Uiso 1 1 calc R U . . .
C33 C 0.8544(6) 0.1715(2) 0.4570(6) 0.0869(19) Uani 1 1 d . . . . .
H33 H 0.931855 0.160215 0.512678 0.104 Uiso 1 1 calc R U . . .
C5 C 0.3133(6) 0.4396(2) 0.5527(6) 0.0834(17) Uani 1 1 d . . . . .
H5 H 0.284768 0.470854 0.541678 0.100 Uiso 1 1 calc R U . . .
C11 C 0.1297(7) 0.2689(2) 0.0826(6) 0.0881(18) Uani 1 1 d . . . . .
H11 H 0.127050 0.243897 0.033133 0.106 Uiso 1 1 calc R U . . .
C3 C 0.3899(7) 0.3715(4) 0.6766(5) 0.098(2) Uani 1 1 d . . . . .
H3 H 0.412040 0.356144 0.749594 0.117 Uiso 1 1 calc R U . . .
C21 C 0.6727(7) 0.4614(3) 0.6979(6) 0.0883(19) Uani 1 1 d . . . . .
H21 H 0.635409 0.490552 0.694095 0.106 Uiso 1 1 calc R U . . .
C23 C 0.8056(6) 0.3986(3) 0.8146(5) 0.0855(19) Uani 1 1 d . . . . .
H23 H 0.860559 0.385443 0.889202 0.103 Uiso 1 1 calc R U . . .
C22 C 0.7507(7) 0.4410(3) 0.8094(6) 0.0878(19) Uani 1 1 d . . . . .
H22 H 0.765262 0.456244 0.880385 0.105 Uiso 1 1 calc R U . . .
C43 C 0.9655(6) 0.4932(2) 0.1785(6) 0.1574(16) Uani 0.519(6) 1 d DG U P A -1
F2 F 1.0482(6) 0.5144(4) 0.2797(7) 0.1574(16) Uani 0.519(6) 1 d DG U P A -1
F3 F 0.9505(8) 0.5204(3) 0.0862(8) 0.1574(16) Uani 0.519(6) 1 d DG U P A -1
F4 F 1.0109(8) 0.4517(3) 0.1691(9) 0.1574(16) Uani 0.519(6) 1 d DG U P A -1
S2 S 0.8204(6) 0.4853(3) 0.1780(7) 0.1014(10) Uani 0.519(6) 1 d DG U P A -1
O2 O 0.8509(9) 0.4543(4) 0.2795(10) 0.1574(16) Uani 0.519(6) 1 d DG U P A -1
O3 O 0.7882(8) 0.5332(3) 0.1919(10) 0.1574(16) Uani 0.519(6) 1 d DG U P A -1
O1 O 0.7421(6) 0.4642(4) 0.0611(9) 0.1574(16) Uani 0.519(6) 1 d DG U P A -1
F3A F 0.9785(12) 0.5435(5) 0.1806(12) 0.1574(16) Uani 0.481(6) 1 d D . P A -2
C43A C 0.9768(14) 0.4961(5) 0.1948(14) 0.1574(16) Uani 0.481(6) 1 d D . P A -2
F1A F 0.9940(13) 0.4716(5) 0.1148(12) 0.1574(16) Uani 0.481(6) 1 d D . P A -2
S2A S 0.8379(7) 0.4806(3) 0.1883(8) 0.1014(10) Uani 0.481(6) 1 d D . P A -2
O1A O 0.7415(13) 0.4817(6) 0.0711(12) 0.1574(16) Uani 0.481(6) 1 d D . P A -2
O2A O 0.8645(15) 0.4317(5) 0.2390(14) 0.1574(16) Uani 0.481(6) 1 d D . P A -2
O3A O 0.8217(15) 0.5068(6) 0.2745(14) 0.1574(16) Uani 0.481(6) 1 d D . P A -2
F2A F 1.0699(12) 0.4841(5) 0.3050(11) 0.1574(16) Uani 0.481(6) 1 d D . P A -2

loop_
_atom_site_aniso_label
_atom_site_aniso_U_11
_atom_site_aniso_U_22
_atom_site_aniso_U_33
_atom_site_aniso_U_23
_atom_site_aniso_U_13
_atom_site_aniso_U_12
S1 0.0412(7) 0.0470(7) 0.0454(7) 0.0011(4) 0.0223(5) -0.0004(4)
P1 0.0445(7) 0.0519(7) 0.0486(7) 0.0067(4) 0.0223(6) -0.0002(4)
P2 0.0428(7) 0.0532(7) 0.0530(8) -0.0058(4) 0.0232(6) -0.0020(4)
F1 0.093(2) 0.093(2) 0.067(2) 0.0206(16) 0.0294(18) 0.0205(19)
C13 0.048(2) 0.043(2) 0.042(2) -0.0008(15) 0.0266(18) 0.0000(16)
C18 0.048(2) 0.044(2) 0.041(2) -0.0011(15) 0.0228(17) 0.0017(16)
C30 0.043(2) 0.052(2) 0.056(3) -0.0002(18) 0.025(2) 0.0021(17)
C37 0.045(2) 0.061(3) 0.049(2) -0.0007(18) 0.0186(19) 0.0025(18)
C1 0.046(2) 0.066(3) 0.044(2) -0.0005(18) 0.0208(19) -0.0086(19)
C7 0.046(2) 0.058(2) 0.046(2) -0.0010(18) 0.0248(19) -0.0069(18)
C25 0.042(2) 0.047(2) 0.053(2) 0.0006(16) 0.0237(19) -0.0022(16)
C19 0.049(2) 0.062(3) 0.043(2) 0.0032(18) 0.0259(19) -0.0065(19)
C31 0.052(2) 0.063(3) 0.044(2) -0.0006(19) 0.022(2) -0.004(2)
C15 0.077(3) 0.057(3) 0.041(2) 0.0087(18) 0.021(2) 0.015(2)
C14 0.054(2) 0.058(3) 0.048(2) 0.0051(18) 0.021(2) 0.004(2)
C16 0.085(3) 0.050(2) 0.059(3) 0.010(2) 0.044(3) 0.005(2)
C17 0.059(3) 0.053(2) 0.069(3) 0.005(2) 0.040(2) -0.003(2)
C29 0.053(3) 0.067(3) 0.062(3) -0.006(2) 0.032(2) 0.002(2)
C28 0.042(2) 0.083(4) 0.071(3) 0.000(2) 0.032(2) -0.003(2)
C26 0.052(2) 0.063(3) 0.059(3) -0.011(2) 0.027(2) -0.013(2)
C42 0.059(3) 0.067(3) 0.073(3) 0.004(2) 0.031(3) 0.004(2)
C20 0.071(3) 0.063(3) 0.063(3) -0.010(2) 0.039(3) -0.004(2)
C2 0.063(3) 0.107(4) 0.048(3) 0.013(3) 0.025(2) 0.003(3)
C38 0.062(3) 0.061(3) 0.056(3) -0.005(2) 0.027(2) 0.000(2)
C8 0.052(3) 0.082(3) 0.059(3) -0.010(2) 0.026(2) 0.003(2)
C24 0.067(3) 0.082(3) 0.052(3) 0.010(2) 0.026(2) -0.005(3)
C27 0.045(2) 0.075(3) 0.066(3) -0.009(2) 0.026(2) -0.016(2)
C6 0.068(3) 0.073(3) 0.065(3) -0.007(2) 0.040(3) -0.008(2)
C32 0.055(3) 0.071(3) 0.069(3) 0.012(2) 0.026(2) -0.001(2)
C41 0.087(4) 0.094(4) 0.070(4) 0.025(3) 0.038(3) 0.004(3)
C40 0.066(3) 0.119(5) 0.055(3) 0.012(3) 0.025(3) -0.006(3)
C12 0.060(3) 0.055(3) 0.094(4) -0.016(3) 0.034(3) -0.004(2)
C36 0.064(3) 0.070(3) 0.066(3) 0.002(2) 0.011(3) -0.016(2)
C10 0.066(3) 0.098(4) 0.070(3) -0.018(3) 0.027(3) -0.030(3)
C35 0.096(5) 0.074(4) 0.063(3) 0.002(3) 0.020(3) -0.027(3)
C39 0.087(4) 0.092(4) 0.069(3) -0.020(3) 0.045(3) -0.021(3)
C9 0.044(3) 0.114(5) 0.061(3) 0.005(3) 0.019(2) -0.002(3)
C4 0.065(3) 0.120(5) 0.060(3) -0.026(3) 0.035(3) -0.020(3)
C34 0.107(5) 0.067(3) 0.060(3) 0.010(2) 0.031(3) 0.005(3)
C33 0.069(4) 0.080(4) 0.091(4) 0.020(3) 0.023(3) 0.013(3)
C5 0.091(4) 0.075(4) 0.096(4) -0.033(3) 0.055(4) -0.021(3)
C11 0.095(5) 0.075(4) 0.087(4) -0.030(3) 0.039(4) -0.026(3)
C3 0.083(4) 0.160(7) 0.052(3) -0.006(4) 0.034(3) -0.012(4)
C21 0.117(5) 0.089(4) 0.077(4) -0.023(3) 0.062(4) -0.016(4)
C23 0.088(4) 0.121(5) 0.040(3) 0.007(3) 0.025(3) -0.023(4)
C22 0.116(5) 0.092(4) 0.070(4) -0.023(3) 0.057(4) -0.021(4)
C43 0.143(3) 0.176(4) 0.152(3) 0.010(3) 0.072(2) -0.005(3)
F2 0.143(3) 0.176(4) 0.152(3) 0.010(3) 0.072(2) -0.005(3)
F3 0.143(3) 0.176(4) 0.152(3) 0.010(3) 0.072(2) -0.005(3)
F4 0.143(3) 0.176(4) 0.152(3) 0.010(3) 0.072(2) -0.005(3)
S2 0.0763(19) 0.155(2) 0.0692(15) 0.0290(14) 0.0329(15) 0.0230(16)
O2 0.143(3) 0.176(4) 0.152(3) 0.010(3) 0.072(2) -0.005(3)
O3 0.143(3) 0.176(4) 0.152(3) 0.010(3) 0.072(2) -0.005(3)
O1 0.143(3) 0.176(4) 0.152(3) 0.010(3) 0.072(2) -0.005(3)
F3A 0.143(3) 0.176(4) 0.152(3) 0.010(3) 0.072(2) -0.005(3)
C43A 0.143(3) 0.176(4) 0.152(3) 0.010(3) 0.072(2) -0.005(3)
F1A 0.143(3) 0.176(4) 0.152(3) 0.010(3) 0.072(2) -0.005(3)
S2A 0.0763(19) 0.155(2) 0.0692(15) 0.0290(14) 0.0329(15) 0.0230(16)
O1A 0.143(3) 0.176(4) 0.152(3) 0.010(3) 0.072(2) -0.005(3)
O2A 0.143(3) 0.176(4) 0.152(3) 0.010(3) 0.072(2) -0.005(3)
O3A 0.143(3) 0.176(4) 0.152(3) 0.010(3) 0.072(2) -0.005(3)
F2A 0.143(3) 0.176(4) 0.152(3) 0.010(3) 0.072(2) -0.005(3)

loop_
_atom_type_symbol
_atom_type_description
_atom_type_scat_dispersion_real
_atom_type_scat_dispersion_imag
_atom_type_scat_source
C C 0.0033 0.0016 'International Tables Vol C Tables 4.2.6.8 and 6.1.1.4'
H H 0.0000 0.0000 'International Tables Vol C Tables 4.2.6.8 and 6.1.1.4'
F F 0.0171 0.0103 'International Tables Vol C Tables 4.2.6.8 and 6.1.1.4'
O O 0.0106 0.0060 'International Tables Vol C Tables 4.2.6.8 and 6.1.1.4'
P P 0.1023 0.0942 'International Tables Vol C Tables 4.2.6.8 and 6.1.1.4'
S S 0.1246 0.1234 'International Tables Vol C Tables 4.2.6.8 and 6.1.1.4'

loop_
_exptl_crystal_face_index_h
_exptl_crystal_face_index_k
_exptl_crystal_face_index_l
_exptl_crystal_face_perp_dist
-2 39 -1 0.0363
2 -39 0 0.0444
-11 -5 18 0.1042
11 1 -18 0.1107
0 10 15 0.0970
18 -1 -9 0.1314
-1 -10 -15 0.0623
-17 2 11 0.1350

loop_
_geom_angle_atom_site_label_1
_geom_angle_atom_site_label_2
_geom_angle_atom_site_label_3
_geom_angle
_geom_angle_site_symmetry_1
_geom_angle_site_symmetry_3
_geom_angle_publ_flag
C18 S1 C25 105.29(19) . . ?
C19 S1 C18 103.84(19) . . ?
C19 S1 C25 104.2(2) . . ?
C13 P1 C1 101.92(19) . . ?
C7 P1 C13 102.08(19) . . ?
C7 P1 C1 104.4(2) . . ?
C37 P2 C30 101.2(2) . . ?
C31 P2 C30 105.2(2) . . ?
C31 P2 C37 104.5(2) . . ?
C18 C13 P1 118.8(3) . . ?
C14 C13 P1 124.9(3) . . ?
C14 C13 C18 116.2(4) . . ?
C13 C18 S1 116.7(3) . . ?
C17 C18 S1 120.0(3) . . ?
C17 C18 C13 123.3(4) . . ?
C25 C30 P2 118.4(3) . . ?
C25 C30 C29 116.3(4) . . ?
C29 C30 P2 125.1(3) . . ?
C42 C37 P2 116.8(4) . . ?
C38 C37 P2 123.0(4) . . ?
C38 C37 C42 119.6(5) . . ?
C2 C1 P1 114.7(4) . . ?
C6 C1 P1 126.5(4) . . ?
C6 C1 C2 118.7(5) . . ?
C8 C7 P1 126.1(4) . . ?
C8 C7 C12 118.1(4) . . ?
C12 C7 P1 115.7(4) . . ?
C30 C25 S1 115.0(3) . . ?
C30 C25 C26 124.9(4) . . ?
C26 C25 S1 120.0(3) . . ?
C20 C19 S1 125.0(4) . . ?
C20 C19 C24 118.5(5) . . ?
C24 C19 S1 116.4(4) . . ?
C32 C31 P2 126.7(4) . . ?
C32 C31 C36 117.2(5) . . ?
C36 C31 P2 116.1(4) . . ?
C14 C15 H15 119.7 . . ?
C16 C15 H15 119.7 . . ?
C16 C15 C14 120.7(4) . . ?
C13 C14 C15 121.1(4) . . ?
C13 C14 H14 119.4 . . ?
C15 C14 H14 119.4 . . ?
C15 C16 H16 120.0 . . ?
C15 C16 C17 120.0(4) . . ?
C17 C16 H16 120.0 . . ?
C18 C17 H17 120.7 . . ?
C16 C17 C18 118.7(4) . . ?
C16 C17 H17 120.7 . . ?
C30 C29 H29 119.9 . . ?
C28 C29 C30 120.2(4) . . ?
C28 C29 H29 119.9 . . ?
C29 C28 H28 118.8 . . ?
C29 C28 C27 122.4(4) . . ?
C27 C28 H28 118.8 . . ?
C25 C26 H26 121.6 . . ?
C25 C26 C27 116.8(4) . . ?
C27 C26 H26 121.6 . . ?
C37 C42 H42 119.8 . . ?
C41 C42 C37 120.3(6) . . ?
C41 C42 H42 119.8 . . ?
C19 C20 H20 119.4 . . ?
C19 C20 C21 121.2(6) . . ?
C21 C20 H20 119.4 . . ?
C1 C2 H2 120.9 . . ?
C3 C2 C1 118.3(7) . . ?
C3 C2 H2 120.9 . . ?
C37 C38 H38 120.2 . . ?
C37 C38 C39 119.7(5) . . ?
C39 C38 H38 120.2 . . ?
C7 C8 H8 119.8 . . ?
C7 C8 C9 120.5(5) . . ?
C9 C8 H8 119.8 . . ?
F1 C24 C19 117.6(5) . . ?
F1 C24 C23 121.7(5) . . ?
C23 C24 C19 120.7(6) . . ?
C28 C27 C26 119.3(4) . . ?
C28 C27 H27 120.3 . . ?
C26 C27 H27 120.3 . . ?
C1 C6 H6 119.2 . . ?
C5 C6 C1 121.6(5) . . ?
C5 C6 H6 119.2 . . ?
C31 C32 H32 120.3 . . ?
C33 C32 C31 119.4(5) . . ?
C33 C32 H32 120.3 . . ?
C42 C41 H41 119.9 . . ?
C42 C41 C40 120.2(6) . . ?
C40 C41 H41 119.9 . . ?
C41 C40 H40 120.0 . . ?
C39 C40 C41 120.0(5) . . ?
C39 C40 H40 120.0 . . ?
C7 C12 H12 119.9 . . ?
C11 C12 C7 120.2(5) . . ?
C11 C12 H12 119.9 . . ?
C31 C36 H36 119.1 . . ?
C35 C36 C31 121.8(6) . . ?
C35 C36 H36 119.1 . . ?
C9 C10 H10 119.4 . . ?
C11 C10 H10 119.4 . . ?
C11 C10 C9 121.2(5) . . ?
C36 C35 H35 120.2 . . ?
C36 C35 C34 119.6(6) . . ?
C34 C35 H35 120.2 . . ?
C38 C39 H39 119.9 . . ?
C40 C39 C38 120.1(6) . . ?
C40 C39 H39 119.9 . . ?
C8 C9 H9 120.3 . . ?
C10 C9 C8 119.5(5) . . ?
C10 C9 H9 120.3 . . ?
C5 C4 H4 120.1 . . ?
C3 C4 H4 120.1 . . ?
C3 C4 C5 119.8(6) . . ?
C35 C34 H34 120.2 . . ?
C33 C34 C35 119.7(5) . . ?
C33 C34 H34 120.2 . . ?
C32 C33 H33 118.9 . . ?
C34 C33 C32 122.2(6) . . ?
C34 C33 H33 118.9 . . ?
C6 C5 C4 120.3(6) . . ?
C6 C5 H5 119.9 . . ?
C4 C5 H5 119.9 . . ?
C12 C11 H11 119.7 . . ?
C10 C11 C12 120.5(6) . . ?
C10 C11 H11 119.7 . . ?
C2 C3 H3 119.4 . . ?
C4 C3 C2 121.2(6) . . ?
C4 C3 H3 119.4 . . ?
C20 C21 H21 120.0 . . ?
C20 C21 C22 119.9(7) . . ?
C22 C21 H21 120.0 . . ?
C24 C23 H23 120.1 . . ?
C22 C23 C24 119.7(5) . . ?
C22 C23 H23 120.1 . . ?
C21 C22 H22 120.1 . . ?
C23 C22 C21 119.9(5) . . ?
C23 C22 H22 120.1 . . ?
F2 C43 F3 107.4 . . ?
F2 C43 S2 111.1 . . ?
F3 C43 S2 110.8 . . ?
F4 C43 F2 108.3 . . ?
F4 C43 F3 107.8 . . ?
F4 C43 S2 111.2 . . ?
O2 S2 C43 104.0 . . ?
O2 S2 O1 114.7 . . ?
O3 S2 C43 102.9 . . ?
O3 S2 O2 115.0 . . ?
O3 S2 O1 114.8 . . ?
O1 S2 C43 103.1 . . ?
F3A C43A S2A 108.7(11) . . ?
F3A C43A F2A 108.7(13) . . ?
F1A C43A F3A 113.0(14) . . ?
F1A C43A S2A 111.3(11) . . ?
F1A C43A F2A 106.3(13) . . ?
F2A C43A S2A 108.6(11) . . ?
O1A S2A C43A 111.6(9) . . ?
O1A S2A O2A 112.3(10) . . ?
O1A S2A O3A 116.0(11) . . ?
O2A S2A C43A 101.7(9) . . ?
O3A S2A C43A 110.4(9) . . ?
O3A S2A O2A 103.6(11) . . ?

loop_
_geom_bond_atom_site_label_1
_geom_bond_atom_site_label_2
_geom_bond_distance
_geom_bond_site_symmetry_2
_geom_bond_publ_flag
S1 C18 1.783(4) . ?
S1 C25 1.807(4) . ?
S1 C19 1.773(4) . ?
P1 C13 1.838(4) . ?
P1 C1 1.839(5) . ?
P1 C7 1.821(4) . ?
P2 C30 1.833(4) . ?
P2 C37 1.820(5) . ?
P2 C31 1.812(5) . ?
F1 C24 1.348(7) . ?
C13 C18 1.398(6) . ?
C13 C14 1.384(6) . ?
C18 C17 1.376(6) . ?
C30 C25 1.378(6) . ?
C30 C29 1.407(6) . ?
C37 C42 1.404(7) . ?
C37 C38 1.390(7) . ?
C1 C2 1.408(7) . ?
C1 C6 1.369(8) . ?
C7 C8 1.376(7) . ?
C7 C12 1.406(7) . ?
C25 C26 1.383(6) . ?
C19 C20 1.356(7) . ?
C19 C24 1.394(7) . ?
C31 C32 1.388(7) . ?
C31 C36 1.391(7) . ?
C15 H15 0.9300 . ?
C15 C14 1.386(7) . ?
C15 C16 1.372(8) . ?
C14 H14 0.9300 . ?
C16 H16 0.9300 . ?
C16 C17 1.372(7) . ?
C17 H17 0.9300 . ?
C29 H29 0.9300 . ?
C29 C28 1.366(7) . ?
C28 H28 0.9300 . ?
C28 C27 1.371(7) . ?
C26 H26 0.9300 . ?
C26 C27 1.412(7) . ?
C42 H42 0.9300 . ?
C42 C41 1.359(8) . ?
C20 H20 0.9300 . ?
C20 C21 1.365(7) . ?
C2 H2 0.9300 . ?
C2 C3 1.386(9) . ?
C38 H38 0.9300 . ?
C38 C39 1.417(7) . ?
C8 H8 0.9300 . ?
C8 C9 1.391(7) . ?
C24 C23 1.377(8) . ?
C27 H27 0.9300 . ?
C6 H6 0.9300 . ?
C6 C5 1.353(8) . ?
C32 H32 0.9300 . ?
C32 C33 1.373(8) . ?
C41 H41 0.9300 . ?
C41 C40 1.424(10) . ?
C40 H40 0.9300 . ?
C40 C39 1.353(9) . ?
C12 H12 0.9300 . ?
C12 C11 1.374(8) . ?
C36 H36 0.9300 . ?
C36 C35 1.348(8) . ?
C10 H10 0.9300 . ?
C10 C9 1.366(8) . ?
C10 C11 1.339(10) . ?
C35 H35 0.9300 . ?
C35 C34 1.375(9) . ?
C39 H39 0.9300 . ?
C9 H9 0.9300 . ?
C4 H4 0.9300 . ?
C4 C5 1.367(9) . ?
C4 C3 1.357(11) . ?
C34 H34 0.9300 . ?
C34 C33 1.324(9) . ?
C33 H33 0.9300 . ?
C5 H5 0.9300 . ?
C11 H11 0.9300 . ?
C3 H3 0.9300 . ?
C21 H21 0.9300 . ?
C21 C22 1.386(10) . ?
C23 H23 0.9300 . ?
C23 C22 1.356(10) . ?
C22 H22 0.9300 . ?
C43 F2 1.3281 . ?
C43 F3 1.3294 . ?
C43 F4 1.3257 . ?
C43 S2 1.8235 . ?
S2 O2 1.4396 . ?
S2 O3 1.4372 . ?
S2 O1 1.4423 . ?
F3A C43A 1.342(13) . ?
C43A F1A 1.325(13) . ?
C43A S2A 1.751(14) . ?
C43A F2A 1.351(13) . ?
S2A O1A 1.380(11) . ?
S2A O2A 1.481(12) . ?
S2A O3A 1.410(12) . ?

loop_
_geom_torsion_atom_site_label_1
_geom_torsion_atom_site_label_2
_geom_torsion_atom_site_label_3
_geom_torsion_atom_site_label_4
_geom_torsion
_geom_torsion_site_symmetry_1
_geom_torsion_site_symmetry_2
_geom_torsion_site_symmetry_3
_geom_torsion_site_symmetry_4
_geom_torsion_publ_flag
S1 C18 C17 C16 176.2(3) . . . . ?
S1 C25 C26 C27 175.4(4) . . . . ?
S1 C19 C20 C21 175.7(4) . . . . ?
S1 C19 C24 F1 3.1(6) . . . . ?
S1 C19 C24 C23 -178.3(4) . . . . ?
P1 C13 C18 S1 1.7(4) . . . . ?
P1 C13 C18 C17 178.7(3) . . . . ?
P1 C13 C14 C15 -178.2(3) . . . . ?
P1 C1 C2 C3 179.4(4) . . . . ?
P1 C1 C6 C5 -177.8(4) . . . . ?
P1 C7 C8 C9 -179.4(4) . . . . ?
P1 C7 C12 C11 179.4(5) . . . . ?
P2 C30 C25 S1 9.0(5) . . . . ?
P2 C30 C25 C26 -173.9(4) . . . . ?
P2 C30 C29 C28 174.4(4) . . . . ?
P2 C37 C42 C41 -170.5(4) . . . . ?
P2 C37 C38 C39 171.6(4) . . . . ?
P2 C31 C32 C33 -179.2(5) . . . . ?
P2 C31 C36 C35 178.2(5) . . . . ?
F1 C24 C23 C22 -178.2(6) . . . . ?
C13 P1 C1 C2 -144.5(4) . . . . ?
C13 P1 C1 C6 32.4(5) . . . . ?
C13 P1 C7 C8 -89.4(5) . . . . ?
C13 P1 C7 C12 93.2(4) . . . . ?
C13 C18 C17 C16 -0.7(7) . . . . ?
C18 S1 C25 C30 -85.3(3) . . . . ?
C18 S1 C25 C26 97.5(4) . . . . ?
C18 S1 C19 C20 0.3(4) . . . . ?
C18 S1 C19 C24 176.7(4) . . . . ?
C18 C13 C14 C15 -0.2(6) . . . . ?
C30 P2 C37 C42 -63.9(4) . . . . ?
C30 P2 C37 C38 124.9(4) . . . . ?
C30 P2 C31 C32 -10.2(5) . . . . ?
C30 P2 C31 C36 167.4(4) . . . . ?
C30 C25 C26 C27 -1.6(7) . . . . ?
C30 C29 C28 C27 0.0(8) . . . . ?
C37 P2 C30 C25 138.9(4) . . . . ?
C37 P2 C30 C29 -36.2(4) . . . . ?
C37 P2 C31 C32 95.9(5) . . . . ?
C37 P2 C31 C36 -86.5(4) . . . . ?
C37 C42 C41 C40 -0.7(9) . . . . ?
C37 C38 C39 C40 -2.6(8) . . . . ?
C1 P1 C13 C18 93.6(3) . . . . ?
C1 P1 C13 C14 -88.4(4) . . . . ?
C1 P1 C7 C8 16.5(5) . . . . ?
C1 P1 C7 C12 -160.9(4) . . . . ?
C1 C2 C3 C4 -0.6(9) . . . . ?
C1 C6 C5 C4 -1.9(9) . . . . ?
C7 P1 C13 C18 -158.6(3) . . . . ?
C7 P1 C13 C14 19.4(4) . . . . ?
C7 P1 C1 C2 109.5(4) . . . . ?
C7 P1 C1 C6 -73.6(5) . . . . ?
C7 C8 C9 C10 0.7(9) . . . . ?
C7 C12 C11 C10 -0.1(10) . . . . ?
C25 S1 C18 C13 155.3(3) . . . . ?
C25 S1 C18 C17 -21.8(4) . . . . ?
C25 S1 C19 C20 110.3(4) . . . . ?
C25 S1 C19 C24 -73.3(4) . . . . ?
C25 C30 C29 C28 -0.8(7) . . . . ?
C25 C26 C27 C28 0.6(7) . . . . ?
C19 S1 C18 C13 -95.4(3) . . . . ?
C19 S1 C18 C17 87.5(4) . . . . ?
C19 S1 C25 C30 165.7(3) . . . . ?
C19 S1 C25 C26 -11.5(4) . . . . ?
C19 C20 C21 C22 1.2(9) . . . . ?
C19 C24 C23 C22 3.3(9) . . . . ?
C31 P2 C30 C25 -112.5(4) . . . . ?
C31 P2 C30 C29 72.4(4) . . . . ?
C31 P2 C37 C42 -173.1(4) . . . . ?
C31 P2 C37 C38 15.8(4) . . . . ?
C31 C32 C33 C34 -1.9(10) . . . . ?
C31 C36 C35 C34 3.3(10) . . . . ?
C15 C16 C17 C18 0.5(7) . . . . ?
C14 C13 C18 S1 -176.5(3) . . . . ?
C14 C13 C18 C17 0.5(6) . . . . ?
C14 C15 C16 C17 -0.2(7) . . . . ?
C16 C15 C14 C13 0.0(7) . . . . ?
C29 C30 C25 S1 -175.5(3) . . . . ?
C29 C30 C25 C26 1.6(7) . . . . ?
C29 C28 C27 C26 0.1(8) . . . . ?
C42 C37 C38 C39 0.7(7) . . . . ?
C42 C41 C40 C39 -1.2(9) . . . . ?
C20 C19 C24 F1 179.8(5) . . . . ?
C20 C19 C24 C23 -1.6(8) . . . . ?
C20 C21 C22 C23 0.4(10) . . . . ?
C2 C1 C6 C5 -1.0(8) . . . . ?
C38 C37 C42 C41 0.9(8) . . . . ?
C8 C7 C12 C11 1.8(8) . . . . ?
C24 C19 C20 C21 -0.6(8) . . . . ?
C24 C23 C22 C21 -2.7(10) . . . . ?
C6 C1 C2 C3 2.2(8) . . . . ?
C32 C31 C36 C35 -4.0(9) . . . . ?
C41 C40 C39 C38 2.8(9) . . . . ?
C12 C7 C8 C9 -2.1(8) . . . . ?
C36 C31 C32 C33 3.2(8) . . . . ?
C36 C35 C34 C33 -1.7(11) . . . . ?
C35 C34 C33 C32 1.1(11) . . . . ?
C9 C10 C11 C12 -1.3(11) . . . . ?
C5 C4 C3 C2 -2.3(10) . . . . ?
C11 C10 C9 C8 1.1(10) . . . . ?
C3 C4 C5 C6 3.6(9) . . . . ?
F2 C43 S2 O2 -62.5 . . . . ?
F2 C43 S2 O3 57.8 . . . . ?
F2 C43 S2 O1 177.5 . . . . ?
F3 C43 S2 O2 178.2 . . . . ?
F3 C43 S2 O3 -61.5 . . . . ?
F3 C43 S2 O1 58.2 . . . . ?
F4 C43 S2 O2 58.3 . . . . ?
F4 C43 S2 O3 178.6 . . . . ?
F4 C43 S2 O1 -61.7 . . . . ?
F3A C43A S2A O1A 75.4(14) . . . . ?
F3A C43A S2A O2A -164.6(12) . . . . ?
F3A C43A S2A O3A -55.2(15) . . . . ?
F1A C43A S2A O1A -49.7(15) . . . . ?
F1A C43A S2A O2A 70.3(14) . . . . ?
F1A C43A S2A O3A 179.7(13) . . . . ?
F2A C43A S2A O1A -166.4(12) . . . . ?
F2A C43A S2A O2A -46.5(13) . . . . ?
F2A C43A S2A O3A 63.0(15) . . . . ?
